data_4002926
loop_
_publ_author_name
'Chung, Hyunjoong'
'Chen, Shanwen'
'Sengar, Nikita'
'Davies, Daniel W.'
'Garbay, Guillaume'
'Geerts, Yves H.'
'Clancy, Paulette'
'Diao, Ying'

_publ_section_title
;
 Single Atom Substitution Alters the Polymorphic Transition Mechanism in
 Organic Electronic Crystals
;
_journal_name_full 'Chemistry of Materials'
_journal_paper_doi 10.1021/acs.chemmater.9b03436
_journal_year 2019
_chemical_formula_moiety 'C22 H24 S2'
_chemical_formula_sum 'C22 H24 S2'
_chemical_formula_weight 352.53
_space_group_crystal_system monoclinic
_space_group_IT_number 14
_space_group_name_Hall '-P 2ybc'
_space_group_name_H-M_alt 'P 1 21/c 1'
_symmetry_space_group_name_Hall '-P 2ybc'
_symmetry_space_group_name_H-M 'P 1 21/c 1'
_atom_sites_solution_hydrogens geom
_audit_creation_method SHELXL-2014/6
_audit_update_record
; 
? 
;
_cell_angle_alpha 90
_cell_angle_beta 93.755(3)
_cell_angle_gamma 90
_cell_formula_units_Z 2
_cell_length_a 14.6338(12)
_cell_length_b 6.3264(6)
_cell_length_c 10.4185(9)
_cell_measurement_reflns_used 4793
_cell_measurement_temperature 370(2)
_cell_measurement_theta_max 25.38
_cell_measurement_theta_min 2.79
_cell_volume 962.47(15)
_computing_cell_refinement 'SAINT V8.34A (Bruker, 2005)'
_computing_data_collection 'APEX2 V2014.9-0 (Bruker, 2014)'
_computing_data_reduction
; 
SAINT V8.34A, XPREP v2014/2, SADABS V2014/4, TWINABS V2012/1 
(Bruker, 2012 & 2014) 
;
_computing_molecular_graphics
; 
SHELXTL v2014-4 (Bruker, 2014), CrystalMaker v2.7.7 (CrystalMaker, 1994) 
;
_computing_publication_material 'XCIF V2014-2 (Bruker, 2014)'
_computing_structure_refinement 'SHELX-2014-6 (Sheldrick, 2014)'
_computing_structure_solution 'SHELX-2014-4 (Sheldrick, 2014)'
_diffrn_ambient_temperature 370(2)
_diffrn_measured_fraction_theta_full 0.998
_diffrn_measured_fraction_theta_max 0.993
_diffrn_measurement_device 'Bruker D8 Venture/Photon 100'
_diffrn_measurement_method 'profile data from \f and \w scans'
_diffrn_radiation_monochromator 'multilayer mirrors'
_diffrn_radiation_source 'microfocus sealed tube'
_diffrn_radiation_type MoK\a
_diffrn_radiation_wavelength 0.71073
_diffrn_radiation_wavelength_id cd72vsx370
_diffrn_reflns_av_R_equivalents 0.0456
_diffrn_reflns_av_unetI/netI 0.0321
_diffrn_reflns_Laue_measured_fraction_full 0.998
_diffrn_reflns_Laue_measured_fraction_max 0.993
_diffrn_reflns_limit_h_max 17
_diffrn_reflns_limit_h_min -17
_diffrn_reflns_limit_k_max 6
_diffrn_reflns_limit_k_min -7
_diffrn_reflns_limit_l_max 12
_diffrn_reflns_limit_l_min -12
_diffrn_reflns_number 11043
_diffrn_reflns_point_group_measured_fraction_full 0.998
_diffrn_reflns_point_group_measured_fraction_max 0.993
_diffrn_reflns_theta_full 25.242
_diffrn_reflns_theta_max 25.492
_diffrn_reflns_theta_min 2.790
_exptl_absorpt_coefficient_mu 0.277
_exptl_absorpt_correction_T_max 0.7452
_exptl_absorpt_correction_T_min 0.6638
_exptl_absorpt_correction_type integration
_exptl_absorpt_process_details 'SADABS V2014/4 (Bruker, 2014)'
_exptl_crystal_colour colourless
_exptl_crystal_density_diffrn 1.216
_exptl_crystal_density_method 'not measured'
_exptl_crystal_description tablet
_exptl_crystal_F_000 376
_exptl_crystal_id cd72vsx370
_exptl_crystal_preparation
; 
The data crystal was mounted using super glue to affix the crystal to a 
glass fiber. 
;
_exptl_crystal_size_max 0.433
_exptl_crystal_size_mid 0.222
_exptl_crystal_size_min 0.054
_refine_diff_density_max 0.148
_refine_diff_density_min -0.210
_refine_diff_density_rms 0.050
_refine_ls_extinction_coef 0.160(13)
_refine_ls_extinction_expression Fc^*^=kFc[1+0.001xFc^2^\l^3^/sin(2\q)]^-1/4^
_refine_ls_extinction_method SHELXL
_refine_ls_goodness_of_fit_ref 1.072
_refine_ls_hydrogen_treatment constr
_refine_ls_matrix_type full
_refine_ls_number_parameters 194
_refine_ls_number_reflns 1786
_refine_ls_number_restraints 280
_refine_ls_restrained_S_all 1.039
_refine_ls_R_factor_all 0.0595
_refine_ls_R_factor_gt 0.0448
_refine_ls_shift/su_max 0.002
_refine_ls_shift/su_mean 0.000
_refine_ls_structure_factor_coef Fsqd
_refine_ls_weighting_details 'w=1/[\s^2^(Fo^2^)+(0.0649P)^2^+0.2431P] where P=(Fo^2^+2Fc^2^)/3'
_refine_ls_weighting_scheme calc
_refine_ls_wR_factor_gt 0.1198
_refine_ls_wR_factor_ref 0.1316
_reflns_Friedel_coverage 0.000
_reflns_number_gt 1383
_reflns_number_total 1786
_reflns_threshold_expression 'I > 2\s(I)'
_cod_data_source_file cm9b03436_si_004.cif
_cod_data_source_block cd72vsx370
_cod_database_code 4002926
_shelx_space_group_comment
; 
The symmetry employed for this shelxl refinement is uniquely defined 
by the following loop, which should always be used as a source of 
symmetry information in preference to the above space-group names. 
They are only intended as comments. 
;
_shelx_estimated_absorpt_t_min 0.890
_shelx_estimated_absorpt_t_max 0.985
_shelxl_version_number 2014/6

loop_
_space_group_symop_operation_xyz
'x, y, z'
'-x, y+1/2, -z+1/2'
'-x, -y, -z'
'x, -y-1/2, z-1/2'

loop_
_atom_site_label
_atom_site_type_symbol
_atom_site_fract_x
_atom_site_fract_y
_atom_site_fract_z
_atom_site_U_iso_or_equiv
_atom_site_adp_type
_atom_site_occupancy
_atom_site_site_symmetry_order
_atom_site_calc_flag
_atom_site_refinement_flags_posn
_atom_site_refinement_flags_adp
_atom_site_refinement_flags_occupancy
_atom_site_disorder_assembly
_atom_site_disorder_group
S1 S 0.59343(4) 0.25062(9) 1.00329(6) 0.0744(3) Uani 1 1 d . . . . .
C1 C 0.49958(13) 0.4099(3) 0.96464(17) 0.0544(5) Uani 1 1 d . . . . .
C2 C 0.42216(13) 0.3889(3) 0.87340(18) 0.0545(5) Uani 1 1 d . . . . .
C3 C 0.36483(14) 0.5655(3) 0.88147(18) 0.0583(6) Uani 1 1 d . . . . .
C4 C 0.28369(14) 0.5808(4) 0.8042(2) 0.0671(6) Uani 1 1 d . . . . .
H4 H 0.2466 0.6993 0.8103 0.080 Uiso 1 1 calc R U . . .
C5 C 0.25780(14) 0.4222(4) 0.71873(18) 0.0633(6) Uani 1 1 d D . . . .
C6 C 0.31658(17) 0.2512(4) 0.7093(2) 0.0710(7) Uani 1 1 d . . . . .
H6 H 0.3009 0.1451 0.6501 0.085 Uiso 1 1 calc R U . . .
C7 C 0.39720(16) 0.2329(4) 0.7846(2) 0.0695(6) Uani 1 1 d . . . . .
H7 H 0.4348 0.1161 0.7758 0.083 Uiso 1 1 calc R U . . .
C8 C 0.1652(5) 0.4175(16) 0.6379(8) 0.069(2) Uani 0.406(3) 1 d D U P A 1
C9 C 0.1775(7) 0.5532(17) 0.5182(9) 0.091(3) Uani 0.406(3) 1 d D U P A 1
H9A H 0.1897 0.6968 0.5437 0.136 Uiso 0.406(3) 1 calc R U P A 1
H9B H 0.1226 0.5479 0.4625 0.136 Uiso 0.406(3) 1 calc R U P A 1
H9C H 0.2279 0.4997 0.4733 0.136 Uiso 0.406(3) 1 calc R U P A 1
C10 C 0.0898(6) 0.5091(18) 0.7165(8) 0.087(2) Uani 0.406(3) 1 d D U P A 1
H10A H 0.1046 0.6525 0.7396 0.130 Uiso 0.406(3) 1 calc R U P A 1
H10B H 0.0850 0.4266 0.7930 0.130 Uiso 0.406(3) 1 calc R U P A 1
H10C H 0.0325 0.5056 0.6660 0.130 Uiso 0.406(3) 1 calc R U P A 1
C11 C 0.1335(8) 0.1950(14) 0.5932(10) 0.099(3) Uani 0.406(3) 1 d D U P A 1
H11A H 0.0712 0.2017 0.5584 0.149 Uiso 0.406(3) 1 calc R U P A 1
H11B H 0.1378 0.0998 0.6650 0.149 Uiso 0.406(3) 1 calc R U P A 1
H11C H 0.1718 0.1454 0.5282 0.149 Uiso 0.406(3) 1 calc R U P A 1
C8B C 0.1705(5) 0.4612(14) 0.6301(9) 0.072(2) Uani 0.373(3) 1 d D U P A 2
C9B C 0.1818(9) 0.3609(19) 0.4977(9) 0.099(3) Uani 0.373(3) 1 d D U P A 2
H9D H 0.2366 0.4137 0.4632 0.148 Uiso 0.373(3) 1 calc R U P A 2
H9E H 0.1299 0.3962 0.4405 0.148 Uiso 0.373(3) 1 calc R U P A 2
H9F H 0.1859 0.2101 0.5066 0.148 Uiso 0.373(3) 1 calc R U P A 2
C10B C 0.1425(6) 0.6932(12) 0.6105(9) 0.091(2) Uani 0.373(3) 1 d D U P A 2
H10D H 0.1934 0.7720 0.5817 0.137 Uiso 0.373(3) 1 calc R U P A 2
H10E H 0.1247 0.7508 0.6903 0.137 Uiso 0.373(3) 1 calc R U P A 2
H10F H 0.0920 0.7019 0.5471 0.137 Uiso 0.373(3) 1 calc R U P A 2
C11B C 0.0950(6) 0.345(2) 0.6973(10) 0.100(2) Uani 0.373(3) 1 d D U P A 2
H11D H 0.0393 0.3473 0.6432 0.150 Uiso 0.373(3) 1 calc R U P A 2
H11E H 0.0851 0.4136 0.7774 0.150 Uiso 0.373(3) 1 calc R U P A 2
H11F H 0.1132 0.2011 0.7134 0.150 Uiso 0.373(3) 1 calc R U P A 2
C8C C 0.1657(7) 0.423(2) 0.6372(13) 0.075(3) Uani 0.221(3) 1 d D U P A 3
C9C C 0.1905(14) 0.456(3) 0.4977(16) 0.078(4) Uani 0.221(3) 1 d D U P A 3
H9G H 0.2195 0.5909 0.4900 0.117 Uiso 0.221(3) 1 calc R U P A 3
H9H H 0.1358 0.4510 0.4416 0.117 Uiso 0.221(3) 1 calc R U P A 3
H9I H 0.2316 0.3462 0.4743 0.117 Uiso 0.221(3) 1 calc R U P A 3
C10C C 0.1025(13) 0.597(3) 0.6807(17) 0.095(4) Uani 0.221(3) 1 d D U P A 3
H10G H 0.1293 0.7327 0.6653 0.142 Uiso 0.221(3) 1 calc R U P A 3
H10H H 0.0942 0.5818 0.7709 0.142 Uiso 0.221(3) 1 calc R U P A 3
H10I H 0.0442 0.5871 0.6332 0.142 Uiso 0.221(3) 1 calc R U P A 3
C11C C 0.1159(13) 0.209(3) 0.6470(17) 0.087(4) Uani 0.221(3) 1 d D U P A 3
H11G H 0.0568 0.2179 0.6017 0.131 Uiso 0.221(3) 1 calc R U P A 3
H11H H 0.1087 0.1771 0.7358 0.131 Uiso 0.221(3) 1 calc R U P A 3
H11I H 0.1513 0.1004 0.6097 0.131 Uiso 0.221(3) 1 calc R U P A 3

loop_
_atom_site_aniso_label
_atom_site_aniso_U_11
_atom_site_aniso_U_22
_atom_site_aniso_U_33
_atom_site_aniso_U_23
_atom_site_aniso_U_13
_atom_site_aniso_U_12
S1 0.0656(4) 0.0744(5) 0.0799(5) -0.0180(3) -0.0206(3) 0.0240(3)
C1 0.0495(10) 0.0625(12) 0.0506(10) 0.0009(8) -0.0004(8) 0.0090(9)
C2 0.0491(10) 0.0664(13) 0.0475(10) 0.0017(9) 0.0004(8) 0.0066(9)
C3 0.0536(11) 0.0682(13) 0.0522(11) -0.0024(10) -0.0026(9) 0.0104(10)
C4 0.0559(12) 0.0833(16) 0.0606(12) -0.0060(11) -0.0072(10) 0.0179(11)
C5 0.0506(11) 0.0913(16) 0.0472(10) -0.0005(10) -0.0015(9) 0.0036(11)
C6 0.0666(14) 0.0841(16) 0.0607(12) -0.0153(11) -0.0076(11) 0.0036(11)
C7 0.0641(14) 0.0742(15) 0.0691(13) -0.0122(11) -0.0046(11) 0.0149(11)
C8 0.052(3) 0.100(4) 0.055(3) 0.005(3) -0.005(3) -0.002(3)
C9 0.070(4) 0.125(6) 0.074(4) 0.018(5) -0.015(3) 0.002(5)
C10 0.051(3) 0.117(6) 0.090(5) -0.004(5) -0.007(3) 0.005(4)
C11 0.080(5) 0.118(5) 0.097(6) -0.014(5) -0.015(5) -0.011(4)
C8B 0.050(3) 0.104(4) 0.059(4) -0.003(3) -0.010(3) 0.000(3)
C9B 0.098(5) 0.125(7) 0.069(4) -0.019(5) -0.029(4) 0.001(6)
C10B 0.073(4) 0.113(5) 0.085(4) 0.006(4) -0.030(4) 0.018(4)
C11B 0.066(4) 0.133(6) 0.099(5) 0.011(5) -0.011(4) -0.011(5)
C8C 0.056(5) 0.105(5) 0.062(5) 0.002(5) -0.009(4) -0.001(5)
C9C 0.068(7) 0.100(9) 0.062(6) 0.008(7) -0.022(5) -0.011(8)
C10C 0.064(6) 0.131(8) 0.087(7) 0.003(7) -0.017(6) 0.009(7)
C11C 0.062(7) 0.114(8) 0.084(8) -0.007(7) -0.008(7) -0.021(6)

loop_
_atom_type_symbol
_atom_type_description
_atom_type_scat_dispersion_real
_atom_type_scat_dispersion_imag
_atom_type_scat_source
C C 0.0033 0.0016 'International Tables Vol C Tables 4.2.6.8 and 6.1.1.4'
H H 0.0000 0.0000 'International Tables Vol C Tables 4.2.6.8 and 6.1.1.4'
S S 0.1246 0.1234 'International Tables Vol C Tables 4.2.6.8 and 6.1.1.4'

loop_
_geom_angle_atom_site_label_1
_geom_angle_atom_site_label_2
_geom_angle_atom_site_label_3
_geom_angle
_geom_angle_site_symmetry_1
_geom_angle_site_symmetry_3
C1 S1 C3 90.49(9) . 3_667
C1 C1 C2 114.6(2) 3_667 .
C1 C1 S1 112.60(19) 3_667 .
C2 C1 S1 132.83(15) . .
C7 C2 C3 118.35(18) . .
C7 C2 C1 132.06(19) . .
C3 C2 C1 109.59(18) . .
C4 C3 C2 120.71(19) . .
C4 C3 S1 126.53(16) . 3_667
C2 C3 S1 112.75(15) . 3_667
C5 C4 C3 120.7(2) . .
C5 C4 H4 119.6 . .
C3 C4 H4 119.6 . .
C4 C5 C6 117.84(19) . .
C4 C5 C8C 123.1(6) . .
C6 C5 C8C 119.0(6) . .
C4 C5 C8B 116.8(4) . .
C6 C5 C8B 125.0(4) . .
C4 C5 C8 124.0(4) . .
C6 C5 C8 118.1(4) . .
C7 C6 C5 122.4(2) . .
C7 C6 H6 118.8 . .
C5 C6 H6 118.8 . .
C6 C7 C2 119.9(2) . .
C6 C7 H7 120.0 . .
C2 C7 H7 120.0 . .
C10 C8 C9 110.5(8) . .
C10 C8 C11 107.1(7) . .
C9 C8 C11 108.2(7) . .
C10 C8 C5 109.8(6) . .
C9 C8 C5 106.6(6) . .
C11 C8 C5 114.6(7) . .
C8 C9 H9A 109.5 . .
C8 C9 H9B 109.5 . .
H9A C9 H9B 109.5 . .
C8 C9 H9C 109.5 . .
H9A C9 H9C 109.5 . .
H9B C9 H9C 109.5 . .
C8 C10 H10A 109.5 . .
C8 C10 H10B 109.5 . .
H10A C10 H10B 109.5 . .
C8 C10 H10C 109.5 . .
H10A C10 H10C 109.5 . .
H10B C10 H10C 109.5 . .
C8 C11 H11A 109.5 . .
C8 C11 H11B 109.5 . .
H11A C11 H11B 109.5 . .
C8 C11 H11C 109.5 . .
H11A C11 H11C 109.5 . .
H11B C11 H11C 109.5 . .
C10B C8B C11B 109.0(7) . .
C10B C8B C9B 108.6(7) . .
C11B C8B C9B 109.6(8) . .
C10B C8B C5 115.8(6) . .
C11B C8B C5 104.1(6) . .
C9B C8B C5 109.7(7) . .
C8B C9B H9D 109.5 . .
C8B C9B H9E 109.5 . .
H9D C9B H9E 109.5 . .
C8B C9B H9F 109.5 . .
H9D C9B H9F 109.5 . .
H9E C9B H9F 109.5 . .
C8B C10B H10D 109.5 . .
C8B C10B H10E 109.5 . .
H10D C10B H10E 109.5 . .
C8B C10B H10F 109.5 . .
H10D C10B H10F 109.5 . .
H10E C10B H10F 109.5 . .
C8B C11B H11D 109.5 . .
C8B C11B H11E 109.5 . .
H11D C11B H11E 109.5 . .
C8B C11B H11F 109.5 . .
H11D C11B H11F 109.5 . .
H11E C11B H11F 109.5 . .
C10C C8C C9C 111.6(10) . .
C10C C8C C11C 108.4(10) . .
C9C C8C C11C 108.9(10) . .
C10C C8C C5 111.2(11) . .
C9C C8C C5 105.6(12) . .
C11C C8C C5 111.1(11) . .
C8C C9C H9G 109.5 . .
C8C C9C H9H 109.5 . .
H9G C9C H9H 109.5 . .
C8C C9C H9I 109.5 . .
H9G C9C H9I 109.5 . .
H9H C9C H9I 109.5 . .
C8C C10C H10G 109.5 . .
C8C C10C H10H 109.5 . .
H10G C10C H10H 109.5 . .
C8C C10C H10I 109.5 . .
H10G C10C H10I 109.5 . .
H10H C10C H10I 109.5 . .
C8C C11C H11G 109.5 . .
C8C C11C H11H 109.5 . .
H11G C11C H11H 109.5 . .
C8C C11C H11I 109.5 . .
H11G C11C H11I 109.5 . .
H11H C11C H11I 109.5 . .

loop_
_geom_bond_atom_site_label_1
_geom_bond_atom_site_label_2
_geom_bond_distance
_geom_bond_site_symmetry_2
S1 C1 1.7296(19) .
S1 C3 1.753(2) 3_667
C1 C1 1.357(4) 3_667
C1 C2 1.437(3) .
C2 C7 1.385(3) .
C2 C3 1.403(3) .
C3 C4 1.394(3) .
C3 S1 1.753(2) 3_667
C4 C5 1.378(3) .
C4 H4 0.9300 .
C5 C6 1.390(3) .
C5 C8C 1.545(7) .
C5 C8B 1.547(6) .
C5 C8 1.548(6) .
C6 C7 1.378(3) .
C6 H6 0.9300 .
C7 H7 0.9300 .
C8 C10 1.530(8) .
C8 C9 1.535(7) .
C8 C11 1.545(8) .
C9 H9A 0.9600 .
C9 H9B 0.9600 .
C9 H9C 0.9600 .
C10 H10A 0.9600 .
C10 H10B 0.9600 .
C10 H10C 0.9600 .
C11 H11A 0.9600 .
C11 H11B 0.9600 .
C11 H11C 0.9600 .
C8B C10B 1.534(8) .
C8B C11B 1.534(9) .
C8B C9B 1.538(8) .
C9B H9D 0.9600 .
C9B H9E 0.9600 .
C9B H9F 0.9600 .
C10B H10D 0.9600 .
C10B H10E 0.9600 .
C10B H10F 0.9600 .
C11B H11D 0.9600 .
C11B H11E 0.9600 .
C11B H11F 0.9600 .
C8C C10C 1.528(9) .
C8C C9C 1.535(9) .
C8C C11C 1.540(9) .
C9C H9G 0.9600 .
C9C H9H 0.9600 .
C9C H9I 0.9600 .
C10C H10G 0.9600 .
C10C H10H 0.9600 .
C10C H10I 0.9600 .
C11C H11G 0.9600 .
C11C H11H 0.9600 .
C11C H11I 0.9600 .

loop_
_geom_torsion_atom_site_label_1
_geom_torsion_atom_site_label_2
_geom_torsion_atom_site_label_3
_geom_torsion_atom_site_label_4
_geom_torsion
_geom_torsion_site_symmetry_1
_geom_torsion_site_symmetry_4
C3 S1 C1 C1 -0.2(2) 3_667 3_667
C3 S1 C1 C2 179.7(2) 3_667 .
C1 C1 C2 C7 179.3(2) 3_667 .
S1 C1 C2 C7 -0.6(4) . .
C1 C1 C2 C3 -0.4(3) 3_667 .
S1 C1 C2 C3 179.74(17) . .
C7 C2 C3 C4 1.6(3) . .
C1 C2 C3 C4 -178.69(19) . .
C7 C2 C3 S1 -179.27(17) . 3_667
C1 C2 C3 S1 0.5(2) . 3_667
C2 C3 C4 C5 0.4(3) . .
S1 C3 C4 C5 -178.68(17) 3_667 .
C3 C4 C5 C6 -2.1(3) . .
C3 C4 C5 C8C 175.7(7) . .
C3 C4 C5 C8B -175.6(5) . .
C3 C4 C5 C8 174.6(4) . .
C4 C5 C6 C7 2.0(4) . .
C8C C5 C6 C7 -175.9(7) . .
C8B C5 C6 C7 174.9(5) . .
C8 C5 C6 C7 -174.9(4) . .
C5 C6 C7 C2 -0.1(4) . .
C3 C2 C7 C6 -1.7(3) . .
C1 C2 C7 C6 178.6(2) . .
C4 C5 C8 C10 -35.8(9) . .
C6 C5 C8 C10 140.9(7) . .
C4 C5 C8 C9 83.9(7) . .
C6 C5 C8 C9 -99.4(7) . .
C4 C5 C8 C11 -156.3(6) . .
C6 C5 C8 C11 20.4(8) . .
C4 C5 C8B C10B 21.6(9) . .
C6 C5 C8B C10B -151.3(6) . .
C4 C5 C8B C11B -98.0(7) . .
C6 C5 C8B C11B 89.1(8) . .
C4 C5 C8B C9B 144.9(6) . .
C6 C5 C8B C9B -28.1(9) . .
C4 C5 C8C C10C -9.8(13) . .
C6 C5 C8C C10C 168.0(9) . .
C4 C5 C8C C9C 111.3(9) . .
C6 C5 C8C C9C -70.8(11) . .
C4 C5 C8C C11C -130.7(9) . .
C6 C5 C8C C11C 47.1(12) . .
